data_7245921
loop_
_publ_author_name
'Tan, Li-Tao'
'Shen, Ting-Xiao'
'Jiang, Jing-Yi'
'Zhong, Yu-Jie'
'Lin, Fang-Qi'
'Xue, Hong'
'Yao, Yu-Xin'
'Jiang, Xin'
'Shen, Lei'
'He, Xin'

_publ_section_title
;
 Bifunctional tetrazole--carboxylate ligand based Zn(ii) complexes:
 synthesis and their excellent potential anticancer properties
;
_journal_issue 52
_journal_name_full 'RSC Advances'
_journal_page_first 33808
_journal_page_last 33815
_journal_paper_doi 10.1039/D2RA04768C
_journal_volume 12
_journal_year 2022
_chemical_formula_moiety 'C30 H23 N15 O7 Zn, C H4 O, 4(H2 O)'
_chemical_formula_sum 'C31 H35 N15 O12 Zn'
_chemical_formula_weight 875.11
_space_group_crystal_system triclinic
_space_group_IT_number 2
_space_group_name_Hall '-P 1'
_space_group_name_H-M_alt 'P -1'
_atom_sites_solution_hydrogens mixed
_audit_creation_method SHELXL-2014
_audit_update_record
;
2022-05-06 deposited with the CCDC.	2022-11-07 downloaded from the CCDC.
;
_cell_angle_alpha 78.57(3)
_cell_angle_beta 73.87(3)
_cell_angle_gamma 80.02(3)
_cell_formula_units_Z 2
_cell_length_a 10.823(2)
_cell_length_b 11.011(2)
_cell_length_c 16.851(3)
_cell_measurement_reflns_used 12676
_cell_measurement_temperature 291(2)
_cell_measurement_theta_max 27.48
_cell_measurement_theta_min 2.78
_cell_volume 1875.9(7)
_computing_molecular_graphics 'SHELXL-2014 (Sheldrick, 2014)'
_computing_publication_material 'SHELXL-2014 (Sheldrick, 2014)'
_computing_structure_refinement 'SHELXL-2014 (Sheldrick, 2014)'
_diffrn_ambient_temperature 291(2)
_diffrn_measured_fraction_theta_full 0.920
_diffrn_measured_fraction_theta_max 0.995
_diffrn_measurement_device_type 'Bruker Apex II DUO'
_diffrn_measurement_method 'phi and omiga scan'
_diffrn_radiation_type MoK\a
_diffrn_radiation_wavelength 0.71073
_diffrn_reflns_av_R_equivalents 0.0435
_diffrn_reflns_av_unetI/netI 0.0567
_diffrn_reflns_Laue_measured_fraction_full 0.920
_diffrn_reflns_Laue_measured_fraction_max 0.995
_diffrn_reflns_limit_h_max 12
_diffrn_reflns_limit_h_min -12
_diffrn_reflns_limit_k_max 12
_diffrn_reflns_limit_k_min -12
_diffrn_reflns_limit_l_max 19
_diffrn_reflns_limit_l_min -19
_diffrn_reflns_number 16951
_diffrn_reflns_point_group_measured_fraction_full 0.920
_diffrn_reflns_point_group_measured_fraction_max 0.995
_diffrn_reflns_theta_full 25.242
_diffrn_reflns_theta_max 24.500
_diffrn_reflns_theta_min 1.902
_exptl_absorpt_coefficient_mu 0.738
_exptl_crystal_colour colourless
_exptl_crystal_density_diffrn 1.549
_exptl_crystal_description block
_exptl_crystal_F_000 904
_exptl_crystal_size_max 0.240
_exptl_crystal_size_mid 0.220
_exptl_crystal_size_min 0.200
_refine_diff_density_max 0.998
_refine_diff_density_min -0.820
_refine_diff_density_rms 0.117
_refine_ls_extinction_method none
_refine_ls_goodness_of_fit_ref 0.971
_refine_ls_hydrogen_treatment mixed
_refine_ls_matrix_type full
_refine_ls_number_parameters 523
_refine_ls_number_reflns 6225
_refine_ls_number_restraints 1
_refine_ls_restrained_S_all 0.971
_refine_ls_R_factor_all 0.1021
_refine_ls_R_factor_gt 0.0729
_refine_ls_shift/su_max 0.002
_refine_ls_shift/su_mean 0.001
_refine_ls_structure_factor_coef Fsqd
_refine_ls_weighting_details 'w=1/[\s^2^(Fo^2^)+(0.2000P)^2^] where P=(Fo^2^+2Fc^2^)/3'
_refine_ls_weighting_scheme calc
_refine_ls_wR_factor_gt 0.2262
_refine_ls_wR_factor_ref 0.2488
_reflns_Friedel_coverage 0.000
_reflns_number_gt 4491
_reflns_number_total 6225
_reflns_threshold_expression 'I > 2\s(I)'
_cod_data_source_file d2ra04768c2.cif
_cod_data_source_block t_CCDC1
_cod_database_code 7245921
_shelx_space_group_comment
;
The symmetry employed for this shelxl refinement is uniquely defined
by the following loop, which should always be used as a source of
symmetry information in preference to the above space-group names.
They are only intended as comments.
;
_shelx_estimated_absorpt_t_min 0.837
_shelx_estimated_absorpt_t_max 0.854
_shelxl_version_number 2014-3

loop_
_space_group_symop_operation_xyz
'x, y, z'
'-x, -y, -z'

loop_
_atom_site_label
_atom_site_type_symbol
_atom_site_fract_x
_atom_site_fract_y
_atom_site_fract_z
_atom_site_U_iso_or_equiv
_atom_site_adp_type
_atom_site_occupancy
_atom_site_site_symmetry_order
_atom_site_calc_flag
_atom_site_refinement_flags_posn
_atom_site_refinement_flags_adp
_atom_site_refinement_flags_occupancy
_atom_site_disorder_assembly
_atom_site_disorder_group
Zn1 Zn -0.30862(6) 0.74036(5) 0.77475(4) 0.0291(3) Uani 1 1 d . . . . .
O1 O -0.2074(4) 0.8971(3) 0.7416(2) 0.0342(9) Uani 1 1 d . . . . .
O3 O 0.4052(4) 0.4162(3) 0.2016(2) 0.0360(9) Uani 1 1 d . . . . .
N13 N -0.1699(4) 0.6539(4) 0.6738(3) 0.0293(10) Uani 1 1 d . . . . .
N14 N -0.1912(4) 0.6466(4) 0.8586(3) 0.0321(10) Uani 1 1 d . . . . .
N15 N -0.4197(4) 0.8336(4) 0.6863(3) 0.0313(10) Uani 1 1 d . . . . .
N2 N 0.0150(5) 0.9989(4) 0.6739(3) 0.0389(12) Uani 1 1 d . . . . .
C28 C -0.4873(5) 0.9653(5) 0.5398(3) 0.0272(11) Uani 1 1 d . . . . .
N1 N 0.0726(5) 0.8817(4) 0.6738(3) 0.0365(11) Uani 1 1 d . . . . .
N6 N 0.4778(5) 0.6141(5) 0.2407(3) 0.0452(13) Uani 1 1 d . . . . .
C18 C -0.0340(5) 0.5325(5) 0.5364(3) 0.0255(11) Uani 1 1 d . . . . .
C11 C 0.5679(7) 0.5492(6) 0.1768(4) 0.0477(16) Uani 1 1 d . . . . .
H11A H 0.6499 0.5247 0.1920 0.057 Uiso 1 1 calc R U . . .
H11B H 0.5833 0.6064 0.1243 0.057 Uiso 1 1 calc R U . . .
C23 C -0.0395(5) 0.5301(5) 0.9703(3) 0.0300(12) Uani 1 1 d . . . . .
N5 N 0.4563(5) 0.5689(5) 0.3224(3) 0.0411(12) Uani 1 1 d . . . . .
C29 C -0.4777(5) 1.0259(5) 0.6026(3) 0.0304(12) Uani 1 1 d . . . . .
H29A H -0.4945 1.1125 0.5968 0.037 Uiso 1 1 calc R U . . .
C20 C -0.1295(5) 0.7184(5) 0.5961(3) 0.0312(12) Uani 1 1 d . . . . .
H20A H -0.1466 0.8051 0.5887 0.037 Uiso 1 1 calc R U . . .
O2 O -0.2508(5) 0.9836(5) 0.8569(3) 0.0678(15) Uani 1 1 d . . . . .
N11 N 0.2865(9) 0.2376(6) 0.6949(4) 0.087(3) Uani 1 1 d . . . . .
C1 C 0.2025(5) 0.7680(5) 0.5601(4) 0.0343(13) Uani 1 1 d . . . . .
C19 C -0.0643(5) 0.6624(5) 0.5275(3) 0.0311(12) Uani 1 1 d . . . . .
H19A H -0.0404 0.7110 0.4751 0.037 Uiso 1 1 calc R U . . .
N4 N 0.1136(6) 0.9950(4) 0.5464(3) 0.0529(15) Uani 1 1 d . . . . .
C30 C -0.4438(5) 0.9596(5) 0.6727(3) 0.0335(13) Uani 1 1 d . . . . .
H30A H -0.4369 1.0033 0.7129 0.040 Uiso 1 1 calc R U . . .
C17 C -0.0721(5) 0.4668(5) 0.6182(3) 0.0296(12) Uani 1 1 d . . . . .
H17A H -0.0524 0.3804 0.6282 0.035 Uiso 1 1 calc R U . . .
C5 C 0.2659(6) 0.5457(5) 0.5874(4) 0.0392(14) Uani 1 1 d . . . . .
N9 N 0.2079(6) 0.4247(5) 0.7269(3) 0.0487(14) Uani 1 1 d . . . . .
C3 C 0.3149(5) 0.6587(5) 0.4456(4) 0.0340(13) Uani 1 1 d . . . . .
C2 C 0.2531(6) 0.7690(5) 0.4753(4) 0.0375(14) Uani 1 1 d . . . . .
H2A H 0.2461 0.8429 0.4380 0.045 Uiso 1 1 calc R U . . .
C16 C -0.1373(6) 0.5292(5) 0.6825(3) 0.0330(13) Uani 1 1 d . . . . .
H16A H -0.1609 0.4829 0.7356 0.040 Uiso 1 1 calc R U . . .
N3 N 0.0383(6) 1.0683(5) 0.5982(3) 0.0544(15) Uani 1 1 d . . . . .
C27 C -0.4686(6) 0.8343(5) 0.5568(4) 0.0388(14) Uani 1 1 d . . . . .
H27A H -0.4783 0.7881 0.5188 0.047 Uiso 1 1 calc R U . . .
O5 O -0.0264(8) 0.2822(6) 0.8057(5) 0.101(2) Uani 1 1 d . . . . .
C8 C -0.0708(6) 1.0427(5) 0.7471(4) 0.0450(15) Uani 1 1 d . . . . .
H8A H -0.1031 1.1298 0.7326 0.054 Uiso 1 1 calc R U . . .
H8B H -0.0230 1.0369 0.7889 0.054 Uiso 1 1 calc R U . . .
C22 C 0.0070(6) 0.6140(5) 0.8995(3) 0.0380(14) Uani 1 1 d . . . . .
H22A H 0.0909 0.6339 0.8882 0.046 Uiso 1 1 calc R U . . .
C4 C 0.3220(5) 0.5455(5) 0.5016(4) 0.0375(13) Uani 1 1 d . . . . .
H4A H 0.3633 0.4719 0.4820 0.045 Uiso 1 1 calc R U . . .
C13 C 0.2629(6) 0.4285(6) 0.6462(4) 0.0440(15) Uani 1 1 d . . . . .
C7 C 0.1326(6) 0.8828(5) 0.5936(4) 0.0362(13) Uani 1 1 d . . . . .
C12 C 0.5207(6) 0.4341(6) 0.1643(4) 0.0428(15) Uani 1 1 d . . . . .
O4 O 0.5999(5) 0.3704(5) 0.1169(4) 0.085(2) Uani 1 1 d . . . . .
C26 C -0.4361(6) 0.7738(5) 0.6292(4) 0.0371(14) Uani 1 1 d . . . . .
H26A H -0.4250 0.6870 0.6388 0.045 Uiso 1 1 calc R U . . .
C6 C 0.2102(5) 0.6559(5) 0.6156(4) 0.0352(13) Uani 1 1 d . . . . .
H6A H 0.1768 0.6561 0.6728 0.042 Uiso 1 1 calc R U . . .
C21 C -0.0690(6) 0.6680(5) 0.8456(3) 0.0383(14) Uani 1 1 d . . . . .
H21A H -0.0337 0.7221 0.7979 0.046 Uiso 1 1 calc R U . . .
C15 C 0.0381(13) 0.2413(8) 0.8584(5) 0.084(3) Uani 1 1 d . . . . .
C9 C -0.1864(6) 0.9667(5) 0.7843(4) 0.0406(14) Uani 1 1 d . . . . .
N7 N 0.4096(7) 0.7266(5) 0.2232(4) 0.0637(17) Uani 1 1 d . . . . .
N10 N 0.2255(8) 0.3046(5) 0.7543(4) 0.072(2) Uani 1 1 d . . . . .
C10 C 0.3690(6) 0.6603(5) 0.3557(4) 0.0391(14) Uani 1 1 d . . . . .
N12 N 0.3118(7) 0.3160(5) 0.6244(4) 0.0623(17) Uani 1 1 d . . . . .
C14 C 0.1746(13) 0.2488(8) 0.8407(5) 0.091(3) Uani 1 1 d . . . . .
H14A H 0.2203 0.1657 0.8511 0.110 Uiso 1 1 calc R U . . .
H14B H 0.1896 0.2986 0.8778 0.110 Uiso 1 1 calc R U . . .
C24 C -0.1665(6) 0.5082(6) 0.9823(4) 0.0471(17) Uani 1 1 d . . . . .
H24A H -0.2035 0.4528 1.0287 0.056 Uiso 1 1 calc R U . . .
O6 O -0.0149(10) 0.1957(8) 0.9327(4) 0.147(4) Uani 1 1 d . . . . .
C25 C -0.2373(6) 0.5658(6) 0.9277(4) 0.0467(16) Uani 1 1 d . . . . .
H25A H -0.3222 0.5490 0.9385 0.056 Uiso 1 1 calc R U . . .
N8 N 0.3408(6) 0.7541(5) 0.2960(4) 0.0611(17) Uani 1 1 d . . . . .
O9 O -0.4481(12) 0.3127(10) 0.9778(7) 0.193(5) Uani 1 1 d . . . . .
H9A H -0.3993 0.3273 1.0057 0.289 Uiso 1 1 d R U . . .
H9B H -0.3939 0.2867 0.9356 0.289 Uiso 1 1 d R U . . .
C31 C -0.2394(14) 0.1036(14) 1.1765(10) 0.159(6) Uani 1 1 d D . . . .
H31A H -0.2755 0.1888 1.1808 0.238 Uiso 1 1 calc R U . . .
H31B H -0.1501 0.1006 1.1458 0.238 Uiso 1 1 calc R U . . .
H31C H -0.2454 0.0564 1.2316 0.238 Uiso 1 1 calc R U . . .
O10 O 0.3591(15) 0.1912(13) 0.9777(9) 0.237(4) Uani 1 1 d . . . . .
H10A H 0.3175 0.1591 1.0258 0.356 Uiso 1 1 d R U . . .
H10B H 0.3837 0.2588 0.9813 0.356 Uiso 1 1 d R U . . .
O12 O -0.3104(17) 0.0511(13) 1.1337(9) 0.237(4) Uani 1 1 d D . . . .
H12A H -0.3757 0.0267 1.1670 0.356 Uiso 1 1 calc R U . . .
O11 O 0.4603(15) 0.0561(12) 0.8735(9) 0.237(4) Uani 1 1 d . . . . .
H11C H 0.4422 0.0429 0.9267 0.356 Uiso 1 1 d R U . . .
H11D H 0.5291 0.0911 0.8573 0.356 Uiso 1 1 d R U . . .
O8 O -0.2219(8) 0.1133(12) 0.9609(5) 0.175(5) Uani 1 1 d . . . . .
H8D H -0.1875 0.0526 0.9346 0.262 Uiso 1 1 d R U . . .
H8E H -0.2033 0.1095 1.0072 0.262 Uiso 1 1 d R U . . .
O7 O -0.4430(5) 0.8231(6) 0.8750(3) 0.0672(15) Uani 1 1 d . . . . .
H7A H -0.5174 0.8346 0.9091 2.0(16) Uiso 1 1 d R . . . .
H7B H -0.4112 0.8919 0.8615 0.24(9) Uiso 1 1 d R . . . .

loop_
_atom_site_aniso_label
_atom_site_aniso_U_11
_atom_site_aniso_U_22
_atom_site_aniso_U_33
_atom_site_aniso_U_23
_atom_site_aniso_U_13
_atom_site_aniso_U_12
Zn1 0.0382(4) 0.0254(4) 0.0234(4) 0.0004(3) -0.0131(3) 0.0004(3)
O1 0.048(2) 0.0254(19) 0.033(2) -0.0043(16) -0.0180(18) -0.0014(17)
O3 0.043(2) 0.032(2) 0.031(2) 0.0021(16) -0.0114(18) -0.0041(18)
N13 0.040(3) 0.025(2) 0.023(2) 0.0015(18) -0.015(2) 0.000(2)
N14 0.038(3) 0.037(3) 0.021(2) -0.0005(19) -0.008(2) -0.007(2)
N15 0.038(3) 0.026(2) 0.032(2) -0.0021(19) -0.014(2) -0.001(2)
N2 0.052(3) 0.023(2) 0.040(3) 0.000(2) -0.011(2) -0.007(2)
C28 0.028(3) 0.022(3) 0.033(3) 0.002(2) -0.016(2) -0.001(2)
N1 0.050(3) 0.021(2) 0.038(3) -0.006(2) -0.010(2) -0.004(2)
N6 0.054(3) 0.035(3) 0.042(3) -0.005(2) -0.002(2) -0.011(2)
C18 0.031(3) 0.024(3) 0.025(3) 0.000(2) -0.015(2) -0.004(2)
C11 0.053(4) 0.045(4) 0.040(4) -0.008(3) 0.004(3) -0.018(3)
C23 0.038(3) 0.030(3) 0.020(3) 0.000(2) -0.008(2) -0.002(2)
N5 0.043(3) 0.040(3) 0.039(3) -0.007(2) -0.005(2) -0.009(2)
C29 0.034(3) 0.024(3) 0.033(3) 0.001(2) -0.014(2) 0.001(2)
C20 0.043(3) 0.021(3) 0.029(3) -0.002(2) -0.006(2) -0.007(2)
O2 0.080(4) 0.073(3) 0.051(3) -0.027(3) 0.007(3) -0.026(3)
N11 0.146(7) 0.042(4) 0.057(4) -0.009(3) -0.021(4) 0.028(4)
C1 0.037(3) 0.029(3) 0.038(3) -0.002(2) -0.011(3) -0.008(2)
C19 0.042(3) 0.024(3) 0.025(3) 0.002(2) -0.008(2) -0.004(2)
N4 0.075(4) 0.026(3) 0.042(3) 0.001(2) 0.002(3) -0.002(3)
C30 0.042(3) 0.027(3) 0.035(3) -0.005(2) -0.018(3) 0.002(2)
C17 0.041(3) 0.021(3) 0.023(3) 0.005(2) -0.008(2) -0.003(2)
C5 0.044(3) 0.034(3) 0.045(4) -0.004(3) -0.023(3) -0.002(3)
N9 0.077(4) 0.031(3) 0.042(3) -0.004(2) -0.027(3) 0.002(3)
C3 0.030(3) 0.032(3) 0.042(3) -0.007(2) -0.012(3) -0.004(2)
C2 0.038(3) 0.032(3) 0.044(4) -0.005(3) -0.008(3) -0.011(3)
C16 0.045(3) 0.027(3) 0.022(3) 0.002(2) -0.008(2) 0.000(2)
N3 0.078(4) 0.027(3) 0.049(3) 0.007(2) -0.011(3) -0.006(3)
C27 0.060(4) 0.024(3) 0.040(3) 0.000(2) -0.031(3) -0.002(3)
O5 0.138(6) 0.067(4) 0.106(5) 0.002(4) -0.035(5) -0.046(4)
C8 0.059(4) 0.025(3) 0.052(4) -0.014(3) -0.012(3) -0.003(3)
C22 0.038(3) 0.040(3) 0.035(3) 0.012(3) -0.014(3) -0.011(3)
C4 0.033(3) 0.037(3) 0.045(4) -0.012(3) -0.015(3) 0.003(2)
C13 0.053(4) 0.037(3) 0.044(4) -0.005(3) -0.024(3) 0.007(3)
C7 0.042(3) 0.027(3) 0.039(3) -0.002(2) -0.008(3) -0.011(2)
C12 0.050(4) 0.041(3) 0.034(3) -0.006(3) -0.001(3) -0.012(3)
O4 0.073(4) 0.081(4) 0.093(4) -0.057(3) 0.042(3) -0.040(3)
C26 0.051(4) 0.023(3) 0.045(3) 0.000(2) -0.028(3) -0.001(3)
C6 0.039(3) 0.033(3) 0.038(3) -0.011(2) -0.012(3) -0.006(3)
C21 0.046(4) 0.030(3) 0.032(3) 0.015(2) -0.010(3) -0.007(3)
C15 0.162(11) 0.046(5) 0.046(5) -0.002(4) -0.022(6) -0.030(6)
C9 0.052(4) 0.032(3) 0.036(3) 0.000(3) -0.013(3) -0.003(3)
N7 0.090(5) 0.042(3) 0.046(3) 0.000(3) -0.003(3) -0.002(3)
N10 0.135(6) 0.035(3) 0.043(3) -0.001(3) -0.031(4) 0.009(4)
C10 0.045(4) 0.031(3) 0.040(3) -0.008(3) -0.006(3) -0.007(3)
N12 0.104(5) 0.029(3) 0.044(3) -0.003(2) -0.017(3) 0.012(3)
C14 0.175(11) 0.046(5) 0.052(5) -0.002(4) -0.034(6) -0.006(6)
C24 0.042(4) 0.069(4) 0.026(3) 0.022(3) -0.015(3) -0.021(3)
O6 0.223(10) 0.157(8) 0.059(5) 0.013(5) -0.015(5) -0.089(7)
C25 0.038(3) 0.065(4) 0.035(3) 0.014(3) -0.016(3) -0.012(3)
N8 0.081(4) 0.042(3) 0.046(3) -0.008(3) -0.005(3) 0.012(3)
O9 0.220(12) 0.216(12) 0.145(9) -0.030(8) -0.074(8) 0.010(10)
C31 0.139(12) 0.166(13) 0.206(16) -0.011(12) -0.115(12) -0.019(10)
O10 0.274(10) 0.213(8) 0.223(8) 0.005(6) -0.087(8) -0.032(7)
O12 0.274(10) 0.213(8) 0.223(8) 0.005(6) -0.087(8) -0.032(7)
O11 0.274(10) 0.213(8) 0.223(8) 0.005(6) -0.087(8) -0.032(7)
O8 0.095(5) 0.375(15) 0.072(5) -0.097(7) 0.003(4) -0.045(7)
O7 0.058(3) 0.093(4) 0.047(3) -0.030(3) -0.016(2) 0.025(3)

loop_
_atom_type_symbol
_atom_type_description
_atom_type_scat_dispersion_real
_atom_type_scat_dispersion_imag
_atom_type_scat_source
C C 0.0033 0.0016 'International Tables Vol C Tables 4.2.6.8 and 6.1.1.4'
H H 0.0000 0.0000 'International Tables Vol C Tables 4.2.6.8 and 6.1.1.4'
N N 0.0061 0.0033 'International Tables Vol C Tables 4.2.6.8 and 6.1.1.4'
O O 0.0106 0.0060 'International Tables Vol C Tables 4.2.6.8 and 6.1.1.4'
Zn Zn 0.2839 1.4301 'International Tables Vol C Tables 4.2.6.8 and 6.1.1.4'

loop_
_geom_angle_atom_site_label_1
_geom_angle_atom_site_label_2
_geom_angle_atom_site_label_3
_geom_angle
_geom_angle_site_symmetry_1
_geom_angle_site_symmetry_3
_geom_angle_publ_flag
O3 Zn1 O1 175.86(14) 2_566 . ?
O3 Zn1 O7 93.4(2) 2_566 . ?
O1 Zn1 O7 90.1(2) . . ?
O3 Zn1 N14 90.12(16) 2_566 . ?
O1 Zn1 N14 92.08(16) . . ?
O7 Zn1 N14 90.08(17) . . ?
O3 Zn1 N15 90.57(16) 2_566 . ?
O1 Zn1 N15 87.10(15) . . ?
O7 Zn1 N15 92.09(18) . . ?
N14 Zn1 N15 177.68(17) . . ?
O3 Zn1 N13 86.44(16) 2_566 . ?
O1 Zn1 N13 90.08(16) . . ?
O7 Zn1 N13 179.10(17) . . ?
N14 Zn1 N13 89.04(16) . . ?
N15 Zn1 N13 88.79(16) . . ?
C9 O1 Zn1 131.7(4) . . ?
C12 O3 Zn1 131.8(4) . 2_566 ?
C16 N13 C20 116.3(4) . . ?
C16 N13 Zn1 120.7(3) . . ?
C20 N13 Zn1 122.2(3) . . ?
C21 N14 C25 116.3(5) . . ?
C21 N14 Zn1 121.3(3) . . ?
C25 N14 Zn1 122.3(4) . . ?
C26 N15 C30 116.8(4) . . ?
C26 N15 Zn1 120.7(3) . . ?
C30 N15 Zn1 120.2(3) . . ?
N1 N2 N3 113.1(5) . . ?
N1 N2 C8 123.1(5) . . ?
N3 N2 C8 123.6(5) . . ?
C29 C28 C27 115.3(5) . . ?
C29 C28 C28 122.1(6) . 2_476 ?
C27 C28 C28 122.6(6) . 2_476 ?
C7 N1 N2 101.7(4) . . ?
N5 N6 N7 114.0(5) . . ?
N5 N6 C11 123.0(5) . . ?
N7 N6 C11 123.0(5) . . ?
C19 C18 C17 116.0(5) . . ?
C19 C18 C18 122.0(5) . 2_566 ?
C17 C18 C18 122.0(6) . 2_566 ?
N6 C11 C12 113.5(5) . . ?
N6 C11 H11A 108.9 . . ?
C12 C11 H11A 108.8 . . ?
N6 C11 H11B 108.9 . . ?
C12 C11 H11B 108.9 . . ?
H11A C11 H11B 107.7 . . ?
C24 C23 C22 115.2(5) . . ?
C24 C23 C23 122.4(6) . 2_567 ?
C22 C23 C23 122.5(6) . 2_567 ?
N6 N5 C10 101.4(5) . . ?
C30 C29 C28 120.8(5) . . ?
C30 C29 H29A 119.6 . . ?
C28 C29 H29A 119.6 . . ?
N13 C20 C19 123.4(5) . . ?
N13 C20 H20A 118.3 . . ?
C19 C20 H20A 118.3 . . ?
N12 N11 N10 107.0(5) . . ?
C2 C1 C6 119.9(5) . . ?
C2 C1 C7 121.1(5) . . ?
C6 C1 C7 118.9(5) . . ?
C20 C19 C18 120.0(5) . . ?
C20 C19 H19A 120.0 . . ?
C18 C19 H19A 120.0 . . ?
N3 N4 C7 105.8(5) . . ?
N15 C30 C29 123.1(5) . . ?
N15 C30 H30A 118.4 . . ?
C29 C30 H30A 118.4 . . ?
C16 C17 C18 120.3(5) . . ?
C16 C17 H17A 119.9 . . ?
C18 C17 H17A 119.9 . . ?
C6 C5 C4 119.8(5) . . ?
C6 C5 C13 119.9(6) . . ?
C4 C5 C13 120.3(5) . . ?
N10 N9 C13 101.3(5) . . ?
C2 C3 C4 120.3(5) . . ?
C2 C3 C10 119.6(5) . . ?
C4 C3 C10 120.1(5) . . ?
C1 C2 C3 119.8(5) . . ?
C1 C2 H2A 120.1 . . ?
C3 C2 H2A 120.1 . . ?
N13 C16 C17 123.9(5) . . ?
N13 C16 H16A 118.0 . . ?
C17 C16 H16A 118.0 . . ?
N4 N3 N2 106.4(5) . . ?
C26 C27 C28 120.5(5) . . ?
C26 C27 H27A 119.7 . . ?
C28 C27 H27A 119.7 . . ?
N2 C8 C9 112.0(5) . . ?
N2 C8 H8A 109.2 . . ?
C9 C8 H8A 109.2 . . ?
N2 C8 H8B 109.2 . . ?
C9 C8 H8B 109.2 . . ?
H8A C8 H8B 107.9 . . ?
C21 C22 C23 120.9(5) . . ?
C21 C22 H22A 119.5 . . ?
C23 C22 H22A 119.5 . . ?
C5 C4 C3 119.0(5) . . ?
C5 C4 H4A 120.5 . . ?
C3 C4 H4A 120.5 . . ?
N9 C13 N12 113.6(5) . . ?
N9 C13 C5 122.0(5) . . ?
N12 C13 C5 124.4(6) . . ?
N1 C7 N4 112.9(5) . . ?
N1 C7 C1 122.2(5) . . ?
N4 C7 C1 124.6(5) . . ?
O4 C12 O3 127.5(6) . . ?
O4 C12 C11 115.1(6) . . ?
O3 C12 C11 117.4(5) . . ?
N15 C26 C27 123.2(5) . . ?
N15 C26 H26A 118.4 . . ?
C27 C26 H26A 118.4 . . ?
C5 C6 C1 121.2(5) . . ?
C5 C6 H6A 119.4 . . ?
C1 C6 H6A 119.4 . . ?
N14 C21 C22 123.0(5) . . ?
N14 C21 H21A 118.5 . . ?
C22 C21 H21A 118.5 . . ?
O5 C15 O6 121.4(13) . . ?
O5 C15 C14 122.8(9) . . ?
O6 C15 C14 115.7(11) . . ?
O1 C9 O2 126.6(6) . . ?
O1 C9 C8 118.5(5) . . ?
O2 C9 C8 114.9(5) . . ?
N8 N7 N6 104.9(5) . . ?
N9 N10 N11 113.5(6) . . ?
N9 N10 C14 123.5(6) . . ?
N11 N10 C14 122.8(6) . . ?
N5 C10 N8 111.6(5) . . ?
N5 C10 C3 123.9(5) . . ?
N8 C10 C3 124.5(5) . . ?
N11 N12 C13 104.5(5) . . ?
C15 C14 N10 111.3(8) . . ?
C15 C14 H14A 109.3 . . ?
N10 C14 H14A 109.4 . . ?
C15 C14 H14B 109.4 . . ?
N10 C14 H14B 109.4 . . ?
H14A C14 H14B 108.0 . . ?
C25 C24 C23 121.2(5) . . ?
C25 C24 H24A 119.4 . . ?
C23 C24 H24A 119.4 . . ?
N14 C25 C24 123.4(6) . . ?
N14 C25 H25A 118.3 . . ?
C24 C25 H25A 118.3 . . ?
N7 N8 C10 108.2(5) . . ?
H9A O9 H9B 102.6 . . ?
O12 C31 H31A 109.6 . . ?
O12 C31 H31B 109.5 . . ?
H31A C31 H31B 109.5 . . ?
O12 C31 H31C 109.4 . . ?
H31A C31 H31C 109.5 . . ?
H31B C31 H31C 109.5 . . ?
H10A O10 H10B 109.5 . . ?
C31 O12 H12A 109.5 . . ?
H11C O11 H11D 106.2 . . ?
H8D O8 H8E 115.6 . . ?
Zn1 O7 H7A 153.3 . . ?
Zn1 O7 H7B 94.3 . . ?
H7A O7 H7B 107.8 . . ?

loop_
_geom_bond_atom_site_label_1
_geom_bond_atom_site_label_2
_geom_bond_distance
_geom_bond_site_symmetry_2
_geom_bond_publ_flag
Zn1 O3 2.085(4) 2_566 ?
Zn1 O1 2.103(4) . ?
Zn1 O7 2.140(5) . ?
Zn1 N14 2.155(4) . ?
Zn1 N15 2.163(4) . ?
Zn1 N13 2.186(5) . ?
O1 C9 1.235(7) . ?
O3 C12 1.263(7) . ?
O3 Zn1 2.085(4) 2_566 ?
N13 C16 1.347(7) . ?
N13 C20 1.353(7) . ?
N14 C21 1.334(7) . ?
N14 C25 1.348(7) . ?
N15 C26 1.333(7) . ?
N15 C30 1.352(7) . ?
N2 N1 1.332(6) . ?
N2 N3 1.332(7) . ?
N2 C8 1.436(8) . ?
C28 C29 1.394(8) . ?
C28 C27 1.404(7) . ?
C28 C28 1.477(10) 2_476 ?
N1 C7 1.326(7) . ?
N6 N5 1.336(7) . ?
N6 N7 1.352(7) . ?
N6 C11 1.449(8) . ?
C18 C19 1.398(7) . ?
C18 C17 1.409(7) . ?
C18 C18 1.491(10) 2_566 ?
C11 C12 1.518(8) . ?
C11 H11A 0.9700 . ?
C11 H11B 0.9700 . ?
C23 C24 1.389(8) . ?
C23 C22 1.386(7) . ?
C23 C23 1.480(10) 2_567 ?
N5 C10 1.349(7) . ?
C29 C30 1.366(7) . ?
C29 H29A 0.9300 . ?
C20 C19 1.377(8) . ?
C20 H20A 0.9300 . ?
O2 C9 1.260(7) . ?
N11 N12 1.314(8) . ?
N11 N10 1.318(9) . ?
C1 C2 1.381(8) . ?
C1 C6 1.398(8) . ?
C1 C7 1.484(8) . ?
C19 H19A 0.9300 . ?
N4 N3 1.318(7) . ?
N4 C7 1.347(7) . ?
C30 H30A 0.9300 . ?
C17 C16 1.358(7) . ?
C17 H17A 0.9300 . ?
C5 C6 1.370(8) . ?
C5 C4 1.404(8) . ?
C5 C13 1.463(8) . ?
N9 N10 1.311(7) . ?
N9 C13 1.320(8) . ?
C3 C2 1.394(8) . ?
C3 C4 1.411(8) . ?
C3 C10 1.461(8) . ?
C2 H2A 0.9300 . ?
C16 H16A 0.9300 . ?
C27 C26 1.375(8) . ?
C27 H27A 0.9300 . ?
O5 C15 1.248(12) . ?
C8 C9 1.542(8) . ?
C8 H8A 0.9700 . ?
C8 H8B 0.9700 . ?
C22 C21 1.373(8) . ?
C22 H22A 0.9300 . ?
C4 H4A 0.9300 . ?
C13 N12 1.339(8) . ?
C12 O4 1.224(7) . ?
C26 H26A 0.9300 . ?
C6 H6A 0.9300 . ?
C21 H21A 0.9300 . ?
C15 O6 1.266(10) . ?
C15 C14 1.438(15) . ?
N7 N8 1.309(8) . ?
N10 C14 1.455(10) . ?
C10 N8 1.350(8) . ?
C14 H14A 0.9700 . ?
C14 H14B 0.9700 . ?
C24 C25 1.351(8) . ?
C24 H24A 0.9300 . ?
C25 H25A 0.9300 . ?
O9 H9A 0.8497 . ?
O9 H9B 0.8498 . ?
C31 O12 1.440(9) . ?
C31 H31A 0.9600 . ?
C31 H31B 0.9600 . ?
C31 H31C 0.9600 . ?
O10 H10A 0.8499 . ?
O10 H10B 0.8500 . ?
O12 H12A 0.8200 . ?
O11 H11C 0.8500 . ?
O11 H11D 0.8500 . ?
O8 H8D 0.8498 . ?
O8 H8E 0.8498 . ?
O7 H7A 0.8560 . ?
O7 H7B 0.8500 . ?

loop_
_geom_torsion_atom_site_label_1
_geom_torsion_atom_site_label_2
_geom_torsion_atom_site_label_3
_geom_torsion_atom_site_label_4
_geom_torsion
_geom_torsion_site_symmetry_1
_geom_torsion_site_symmetry_2
_geom_torsion_site_symmetry_3
_geom_torsion_site_symmetry_4
_geom_torsion_publ_flag
N3 N2 N1 C7 -0.1(6) . . . . ?
C8 N2 N1 C7 175.6(5) . . . . ?
N5 N6 C11 C12 71.8(8) . . . . ?
N7 N6 C11 C12 -109.5(7) . . . . ?
N7 N6 N5 C10 0.4(7) . . . . ?
C11 N6 N5 C10 179.2(5) . . . . ?
C27 C28 C29 C30 4.1(8) . . . . ?
C28 C28 C29 C30 -174.6(6) 2_476 . . . ?
C16 N13 C20 C19 3.3(8) . . . . ?
Zn1 N13 C20 C19 -166.1(4) . . . . ?
N13 C20 C19 C18 -1.5(8) . . . . ?
C17 C18 C19 C20 -1.0(8) . . . . ?
C18 C18 C19 C20 178.8(6) 2_566 . . . ?
C26 N15 C30 C29 -2.9(8) . . . . ?
Zn1 N15 C30 C29 159.9(4) . . . . ?
C28 C29 C30 N15 -1.0(9) . . . . ?
C19 C18 C17 C16 1.7(8) . . . . ?
C18 C18 C17 C16 -178.1(6) 2_566 . . . ?
C6 C1 C2 C3 -1.8(8) . . . . ?
C7 C1 C2 C3 -178.1(5) . . . . ?
C4 C3 C2 C1 2.1(8) . . . . ?
C10 C3 C2 C1 -179.6(5) . . . . ?
C20 N13 C16 C17 -2.5(8) . . . . ?
Zn1 N13 C16 C17 167.0(4) . . . . ?
C18 C17 C16 N13 0.1(9) . . . . ?
C7 N4 N3 N2 0.1(7) . . . . ?
N1 N2 N3 N4 0.0(7) . . . . ?
C8 N2 N3 N4 -175.7(5) . . . . ?
C29 C28 C27 C26 -3.4(9) . . . . ?
C28 C28 C27 C26 175.3(6) 2_476 . . . ?
N1 N2 C8 C9 -57.5(8) . . . . ?
N3 N2 C8 C9 117.7(6) . . . . ?
C24 C23 C22 C21 -1.0(9) . . . . ?
C23 C23 C22 C21 179.9(6) 2_567 . . . ?
C6 C5 C4 C3 -2.7(8) . . . . ?
C13 C5 C4 C3 175.3(5) . . . . ?
C2 C3 C4 C5 0.1(8) . . . . ?
C10 C3 C4 C5 -178.1(5) . . . . ?
N10 N9 C13 N12 0.3(8) . . . . ?
N10 N9 C13 C5 178.9(6) . . . . ?
C6 C5 C13 N9 -0.2(9) . . . . ?
C4 C5 C13 N9 -178.2(6) . . . . ?
C6 C5 C13 N12 178.3(6) . . . . ?
C4 C5 C13 N12 0.3(10) . . . . ?
N2 N1 C7 N4 0.2(7) . . . . ?
N2 N1 C7 C1 -174.5(5) . . . . ?
N3 N4 C7 N1 -0.2(8) . . . . ?
N3 N4 C7 C1 174.4(6) . . . . ?
C2 C1 C7 N1 173.4(5) . . . . ?
C6 C1 C7 N1 -2.9(8) . . . . ?
C2 C1 C7 N4 -0.6(9) . . . . ?
C6 C1 C7 N4 -176.9(6) . . . . ?
Zn1 O3 C12 O4 16.8(10) 2_566 . . . ?
Zn1 O3 C12 C11 -165.2(4) 2_566 . . . ?
N6 C11 C12 O4 -173.0(6) . . . . ?
N6 C11 C12 O3 8.7(9) . . . . ?
C30 N15 C26 C27 3.6(9) . . . . ?
Zn1 N15 C26 C27 -159.1(5) . . . . ?
C28 C27 C26 N15 -0.4(10) . . . . ?
C4 C5 C6 C1 3.1(9) . . . . ?
C13 C5 C6 C1 -174.9(5) . . . . ?
C2 C1 C6 C5 -0.8(8) . . . . ?
C7 C1 C6 C5 175.5(5) . . . . ?
C25 N14 C21 C22 -1.2(9) . . . . ?
Zn1 N14 C21 C22 177.2(4) . . . . ?
C23 C22 C21 N14 1.7(9) . . . . ?
Zn1 O1 C9 O2 -22.0(9) . . . . ?
Zn1 O1 C9 C8 158.3(4) . . . . ?
N2 C8 C9 O1 -13.6(8) . . . . ?
N2 C8 C9 O2 166.7(6) . . . . ?
N5 N6 N7 N8 -0.8(8) . . . . ?
C11 N6 N7 N8 -179.6(6) . . . . ?
C13 N9 N10 N11 -0.3(9) . . . . ?
C13 N9 N10 C14 -176.1(8) . . . . ?
N12 N11 N10 N9 0.3(11) . . . . ?
N12 N11 N10 C14 176.1(9) . . . . ?
N6 N5 C10 N8 0.2(7) . . . . ?
N6 N5 C10 C3 -178.3(5) . . . . ?
C2 C3 C10 N5 163.2(6) . . . . ?
C4 C3 C10 N5 -18.6(8) . . . . ?
C2 C3 C10 N8 -15.1(9) . . . . ?
C4 C3 C10 N8 163.2(6) . . . . ?
N10 N11 N12 C13 -0.1(9) . . . . ?
N9 C13 N12 N11 -0.1(9) . . . . ?
C5 C13 N12 N11 -178.8(7) . . . . ?
O5 C15 C14 N10 -2.3(12) . . . . ?
O6 C15 C14 N10 -178.9(8) . . . . ?
N9 N10 C14 C15 76.8(10) . . . . ?
N11 N10 C14 C15 -98.6(10) . . . . ?
C22 C23 C24 C25 -0.1(9) . . . . ?
C23 C23 C24 C25 179.0(7) 2_567 . . . ?
C21 N14 C25 C24 0.0(10) . . . . ?
Zn1 N14 C25 C24 -178.4(5) . . . . ?
C23 C24 C25 N14 0.6(11) . . . . ?
N6 N7 N8 C10 0.8(8) . . . . ?
N5 C10 N8 N7 -0.7(8) . . . . ?
C3 C10 N8 N7 177.8(6) . . . . ?
